data_4102383
loop_
_publ_author_name
'Hidenori Kinoshita'
'Oscar J. Ingham'
'Winnie W. Ong'
'Aaron B. Beeler'
'John A. Porco'

_publ_section_title
;
 Tandem Processes Identified from Reaction Screening: Nucleophilic
 Addition to Aryl N-Phosphinylimines Employing La(III)-TFAA Activation
;
_journal_name_full 'Journal of the American Chemical Society'
_journal_page_first 6412
_journal_page_last 6418
_journal_paper_doi 10.1021/ja100346w
_journal_volume 132
_journal_year 2010
_chemical_formula_moiety 'C28 H26 F3 N O4'
_chemical_formula_sum 'C28 H26 F3 N O4'
_chemical_formula_weight 497.50
_chemical_name_systematic
; 
 ? 
;
_space_group_IT_number 2
_symmetry_cell_setting triclinic
_symmetry_space_group_name_Hall '-P 1'
_symmetry_space_group_name_H-M 'P -1'
_atom_sites_solution_hydrogens geom
_atom_sites_solution_primary direct
_atom_sites_solution_secondary difmap
_audit_creation_method SHELXL-97
_cell_angle_alpha 90.235(12)
_cell_angle_beta 115.124(11)
_cell_angle_gamma 105.603(11)
_cell_formula_units_Z 2
_cell_length_a 10.320(3)
_cell_length_b 11.387(4)
_cell_length_c 12.207(4)
_cell_measurement_reflns_used 3714
_cell_measurement_temperature 173(2)
_cell_measurement_theta_max 23.88
_cell_measurement_theta_min 2.45
_cell_volume 1239.3(7)
_computing_cell_refinement 'Bruker SAINT+'
_computing_data_collection 'Bruker APEX2'
_computing_data_reduction 'Bruker SAINT+'
_computing_molecular_graphics 'Bruker SHELXTL'
_computing_publication_material 'Bruker SHELXTL'
_computing_structure_refinement 'SHELXL-97 (Sheldrick, 1997)'
_computing_structure_solution 'SHELXS-97 (Sheldrick, 1990)'
_diffrn_ambient_temperature 173(2)
_diffrn_measured_fraction_theta_full 0.973
_diffrn_measured_fraction_theta_max 0.973
_diffrn_measurement_device_type 'Bruker X8 APEX II diffractometer'
_diffrn_measurement_method 'phi and omega scans'
_diffrn_radiation_monochromator graphite
_diffrn_radiation_source 'fine-focus sealed tube'
_diffrn_radiation_type MoK\a
_diffrn_radiation_wavelength 0.71073
_diffrn_reflns_av_R_equivalents 0.0320
_diffrn_reflns_av_sigmaI/netI 0.0549
_diffrn_reflns_limit_h_max 11
_diffrn_reflns_limit_h_min -13
_diffrn_reflns_limit_k_max 15
_diffrn_reflns_limit_k_min -15
_diffrn_reflns_limit_l_max 15
_diffrn_reflns_limit_l_min -16
_diffrn_reflns_number 18829
_diffrn_reflns_theta_full 28.50
_diffrn_reflns_theta_max 28.50
_diffrn_reflns_theta_min 1.86
_exptl_absorpt_coefficient_mu 0.104
_exptl_absorpt_correction_T_max 0.9796
_exptl_absorpt_correction_T_min 0.9404
_exptl_absorpt_correction_type multi-scan
_exptl_absorpt_process_details SADABS
_exptl_crystal_colour colourless
_exptl_crystal_density_diffrn 1.333
_exptl_crystal_density_method 'not measured'
_exptl_crystal_description block
_exptl_crystal_F_000 520
_exptl_crystal_size_max 0.60
_exptl_crystal_size_mid 0.30
_exptl_crystal_size_min 0.20
_refine_diff_density_max 0.214
_refine_diff_density_min -0.323
_refine_diff_density_rms 0.047
_refine_ls_extinction_method none
_refine_ls_goodness_of_fit_ref 1.082
_refine_ls_hydrogen_treatment mixed
_refine_ls_matrix_type full
_refine_ls_number_parameters 470
_refine_ls_number_reflns 6124
_refine_ls_number_restraints 0
_refine_ls_restrained_S_all 1.082
_refine_ls_R_factor_all 0.0833
_refine_ls_R_factor_gt 0.0462
_refine_ls_shift/su_max 1.113
_refine_ls_shift/su_mean 0.030
_refine_ls_structure_factor_coef Fsqd
_refine_ls_weighting_details 'calc w=1/[\s^2^(Fo^2^)+(0.0590P)^2^+0.0000P] where P=(Fo^2^+2Fc^2^)/3'
_refine_ls_weighting_scheme calc
_refine_ls_wR_factor_gt 0.1134
_refine_ls_wR_factor_ref 0.1236
_reflns_number_gt 3683
_reflns_number_total 6124
_reflns_threshold_expression >2sigma(I)
_cod_data_source_file ja100346w_si_005.cif
_cod_data_source_block Compound_86
_cod_original_cell_volume 1239.4(7)
_cod_database_code 4102383

loop_
_symmetry_equiv_pos_as_xyz
'x, y, z'
'-x, -y, -z'

loop_
_atom_site_label
_atom_site_type_symbol
_atom_site_fract_x
_atom_site_fract_y
_atom_site_fract_z
_atom_site_U_iso_or_equiv
_atom_site_adp_type
_atom_site_occupancy
_atom_site_symmetry_multiplicity
_atom_site_calc_flag
_atom_site_refinement_flags
_atom_site_disorder_assembly
_atom_site_disorder_group
F1 F -0.41694(12) -0.09825(12) 0.41512(11) 0.0501(4) Uani 0.5696(10) 1 d P A 1
F2 F -0.29254(12) -0.08979(12) 0.31364(10) 0.0470(4) Uani 0.5696(10) 1 d P A 1
F3 F -0.36903(12) 0.06109(10) 0.33183(11) 0.0386(4) Uani 0.5696(10) 1 d P A 1
F1A F -0.4280(4) -0.0553(4) 0.4179(4) 0.0701(12) Uiso 0.2304(10) 1 d P A 2
F2A F -0.3024(3) -0.1207(3) 0.3423(3) 0.0504(9) Uiso 0.2304(10) 1 d P A 2
F3A F -0.3265(3) 0.0545(3) 0.3123(3) 0.0551(10) Uiso 0.2304(10) 1 d P A 2
F1B F -0.3840(6) -0.1258(5) 0.4110(6) 0.113(3) Uani 0.20 1 d P A 3
F2B F -0.2796(5) -0.0443(6) 0.2997(4) 0.091(2) Uani 0.20 1 d P A 3
F3B F -0.3991(4) 0.0518(4) 0.3598(4) 0.0633(14) Uani 0.20 1 d P A 3
O1 O -0.10699(8) -0.04391(6) 0.57054(7) 0.0454(2) Uani 1 1 d . . .
O2 O 0.24835(7) 0.46267(6) 0.42367(6) 0.03420(18) Uani 1 1 d . . .
O3 O 0.28121(6) 0.67515(6) 0.54598(6) 0.03440(19) Uani 1 1 d . . .
O4 O 0.17783(6) 0.67394(6) 0.71588(6) 0.03399(19) Uani 1 1 d . . .
N1 N -0.11934(8) 0.15001(7) 0.53562(7) 0.0287(2) Uani 1 1 d . . .
H1N H -0.1709(10) 0.1950(10) 0.4884(9) 0.044(3) Uiso 1 1 d . . .
C1 C 0.00943(10) 0.21443(9) 0.65066(9) 0.0281(2) Uani 1 1 d . . .
H1 H 0.0798(9) 0.1708(8) 0.6679(8) 0.027(3) Uiso 1 1 d . . .
C2 C 0.08077(9) 0.34261(8) 0.62972(8) 0.0252(2) Uani 1 1 d . . .
C3 C 0.13425(9) 0.34419(9) 0.54247(8) 0.0270(2) Uani 1 1 d . . .
H3 H 0.1228(9) 0.2708(9) 0.5006(8) 0.034(3) Uiso 1 1 d . . .
C4 C 0.20019(9) 0.45312(9) 0.51233(8) 0.0271(2) Uani 1 1 d . . .
C5 C 0.21889(9) 0.56363(8) 0.57459(8) 0.0270(2) Uani 1 1 d . . .
C6 C 0.16554(9) 0.56246(8) 0.66144(9) 0.0268(2) Uani 1 1 d . . .
C7 C 0.09429(9) 0.45230(8) 0.69030(8) 0.0256(2) Uani 1 1 d . . .
C8 C 0.04010(10) 0.45834(9) 0.78715(9) 0.0307(3) Uani 1 1 d . . .
H8B H 0.0624(9) 0.5474(9) 0.8129(8) 0.036(3) Uiso 1 1 d . . .
H8A H -0.0732(10) 0.4224(9) 0.7494(9) 0.041(3) Uiso 1 1 d . . .
C9 C 0.11485(9) 0.39282(9) 0.89309(8) 0.0285(2) Uani 1 1 d . . .
C10 C 0.07603(10) 0.26989(9) 0.87431(9) 0.0308(3) Uani 1 1 d . . .
C11 C -0.04218(10) 0.20309(9) 0.75115(9) 0.0330(3) Uani 1 1 d . . .
H11B H -0.1312(9) 0.2335(8) 0.7227(8) 0.029(3) Uiso 1 1 d . . .
H11A H -0.0762(10) 0.1160(9) 0.7566(9) 0.037(3) Uiso 1 1 d . . .
C12 C -0.16559(10) 0.02894(9) 0.50976(9) 0.0321(3) Uani 1 1 d . A .
C13 C -0.30999(11) -0.02327(9) 0.39271(10) 0.0372(3) Uani 1 1 d . . .
C14 C 0.21168(11) 0.35241(10) 0.34734(10) 0.0384(3) Uani 1 1 d . . .
H14C H 0.2617(10) 0.2931(9) 0.3949(9) 0.041(3) Uiso 1 1 d . . .
H14B H 0.2538(11) 0.3823(10) 0.2894(10) 0.052(3) Uiso 1 1 d . . .
H14A H 0.1016(11) 0.3117(10) 0.3067(9) 0.049(3) Uiso 1 1 d . . .
C15 C 0.43530(11) 0.69901(11) 0.56844(11) 0.0452(3) Uani 1 1 d . . .
H15C H 0.4497(13) 0.6465(12) 0.5108(12) 0.079(4) Uiso 1 1 d . . .
H15B H 0.4645(13) 0.7761(13) 0.5519(12) 0.077(4) Uiso 1 1 d . . .
H15A H 0.4906(14) 0.6910(13) 0.6482(13) 0.089(5) Uiso 1 1 d . . .
C16 C 0.31897(12) 0.72599(10) 0.82083(10) 0.0426(3) Uani 1 1 d . . .
H16C H 0.4017(11) 0.7432(10) 0.7961(9) 0.050(3) Uiso 1 1 d . . .
H16B H 0.3162(11) 0.8021(11) 0.8572(10) 0.057(4) Uiso 1 1 d . . .
H16A H 0.3378(11) 0.6658(11) 0.8878(10) 0.059(4) Uiso 1 1 d . . .
C17 C 0.23292(10) 0.47052(9) 1.00851(9) 0.0292(2) Uani 1 1 d . . .
C18 C 0.37341(10) 0.45273(9) 1.06736(9) 0.0343(3) Uani 1 1 d . . .
H18 H 0.3922(10) 0.3902(10) 1.0298(9) 0.044(3) Uiso 1 1 d . . .
C19 C 0.48359(11) 0.52753(10) 1.17303(10) 0.0416(3) Uani 1 1 d . . .
H19 H 0.5840(12) 0.5209(11) 1.2132(10) 0.064(4) Uiso 1 1 d . . .
C20 C 0.45602(11) 0.62092(11) 1.22310(10) 0.0440(3) Uani 1 1 d . . .
H20 H 0.5332(10) 0.6737(10) 1.3015(10) 0.051(3) Uiso 1 1 d . . .
C21 C 0.31858(11) 0.64116(10) 1.16544(10) 0.0434(3) Uani 1 1 d . . .
H21 H 0.3018(12) 0.7122(11) 1.1974(10) 0.056(3) Uiso 1 1 d . . .
C22 C 0.20846(10) 0.56770(10) 1.05881(9) 0.0361(3) Uani 1 1 d . . .
H22 H 0.1145(9) 0.5847(9) 1.0199(8) 0.031(3) Uiso 1 1 d . . .
C23 C 0.14208(10) 0.19199(9) 0.96752(9) 0.0330(3) Uani 1 1 d . . .
C24 C 0.11788(12) 0.18309(10) 1.07040(9) 0.0392(3) Uani 1 1 d . . .
H24 H 0.0547(11) 0.2255(10) 1.0784(9) 0.045(3) Uiso 1 1 d . . .
C25 C 0.17769(13) 0.10929(10) 1.15569(10) 0.0459(3) Uani 1 1 d . . .
H25 H 0.1524(12) 0.0986(11) 1.2214(10) 0.060(4) Uiso 1 1 d . . .
C26 C 0.26206(13) 0.04311(11) 1.13907(11) 0.0474(4) Uani 1 1 d . . .
H26 H 0.3020(11) -0.0080(11) 1.1976(10) 0.059(4) Uiso 1 1 d . . .
C27 C 0.28641(13) 0.04958(11) 1.03621(12) 0.0522(4) Uani 1 1 d . . .
H27 H 0.3469(12) 0.0031(11) 1.0234(10) 0.062(4) Uiso 1 1 d . . .
C28 C 0.22625(12) 0.12300(11) 0.95129(10) 0.0469(3) Uani 1 1 d . . .
H28 H 0.2447(12) 0.1280(11) 0.8847(10) 0.062(4) Uiso 1 1 d . . .

loop_
_atom_site_aniso_label
_atom_site_aniso_U_11
_atom_site_aniso_U_22
_atom_site_aniso_U_33
_atom_site_aniso_U_23
_atom_site_aniso_U_13
_atom_site_aniso_U_12
F1 0.0362(5) 0.0473(8) 0.0550(6) 0.0009(6) 0.0248(5) -0.0131(5)
F2 0.0527(6) 0.0479(7) 0.0302(6) -0.0150(5) 0.0153(5) 0.0049(5)
F3 0.0313(5) 0.0254(6) 0.0391(6) -0.0025(5) -0.0002(5) 0.0046(4)
F1B 0.099(4) 0.040(3) 0.128(5) 0.010(3) 0.010(3) -0.024(3)
F2B 0.078(2) 0.156(5) 0.047(2) 0.005(3) 0.0287(19) 0.043(3)
F3B 0.0433(18) 0.069(3) 0.069(3) -0.008(2) 0.0171(18) 0.0176(17)
O1 0.0580(4) 0.0265(4) 0.0448(4) 0.0078(3) 0.0156(3) 0.0141(3)
O2 0.0402(3) 0.0309(4) 0.0316(3) 0.0051(3) 0.0179(3) 0.0075(3)
O3 0.0316(3) 0.0230(3) 0.0459(4) 0.0109(3) 0.0162(3) 0.0057(3)
O4 0.0351(3) 0.0203(3) 0.0393(4) -0.0022(3) 0.0102(3) 0.0079(3)
N1 0.0319(3) 0.0190(4) 0.0274(4) 0.0035(3) 0.0076(3) 0.0048(3)
C1 0.0295(4) 0.0220(5) 0.0275(5) 0.0032(4) 0.0083(4) 0.0066(4)
C2 0.0233(4) 0.0214(5) 0.0249(5) 0.0048(4) 0.0056(3) 0.0059(3)
C3 0.0279(4) 0.0219(5) 0.0249(5) 0.0010(4) 0.0065(4) 0.0064(4)
C4 0.0244(4) 0.0277(5) 0.0255(4) 0.0048(4) 0.0082(3) 0.0069(4)
C5 0.0241(4) 0.0205(5) 0.0302(5) 0.0079(4) 0.0069(4) 0.0057(3)
C6 0.0244(4) 0.0204(5) 0.0276(5) 0.0003(4) 0.0036(4) 0.0078(3)
C7 0.0222(4) 0.0256(5) 0.0240(4) 0.0044(4) 0.0053(3) 0.0077(3)
C8 0.0326(4) 0.0271(5) 0.0327(5) 0.0049(4) 0.0131(4) 0.0118(4)
C9 0.0295(4) 0.0298(5) 0.0267(4) 0.0046(4) 0.0133(3) 0.0086(4)
C10 0.0329(4) 0.0311(5) 0.0264(5) 0.0045(4) 0.0132(4) 0.0061(4)
C11 0.0349(4) 0.0281(5) 0.0299(5) 0.0043(4) 0.0121(4) 0.0035(4)
C12 0.0400(4) 0.0217(5) 0.0340(5) 0.0041(4) 0.0182(4) 0.0052(4)
C13 0.0437(5) 0.0218(5) 0.0419(6) 0.0021(4) 0.0175(4) 0.0058(4)
C14 0.0429(5) 0.0378(6) 0.0381(5) 0.0028(5) 0.0206(4) 0.0128(4)
C15 0.0331(5) 0.0373(6) 0.0614(7) 0.0086(5) 0.0229(5) 0.0013(5)
C16 0.0436(5) 0.0313(6) 0.0374(6) -0.0065(5) 0.0095(5) 0.0016(5)
C17 0.0332(4) 0.0266(5) 0.0277(4) 0.0062(4) 0.0149(4) 0.0064(4)
C18 0.0370(4) 0.0301(5) 0.0345(5) 0.0052(4) 0.0144(4) 0.0103(4)
C19 0.0353(5) 0.0378(6) 0.0393(6) 0.0050(5) 0.0072(5) 0.0075(5)
C20 0.0422(5) 0.0370(6) 0.0378(6) -0.0043(5) 0.0109(5) 0.0004(5)
C21 0.0472(5) 0.0359(6) 0.0454(6) -0.0082(5) 0.0234(4) 0.0055(5)
C22 0.0322(4) 0.0372(6) 0.0385(5) 0.0000(5) 0.0168(4) 0.0080(4)
C23 0.0367(4) 0.0264(5) 0.0274(5) 0.0033(4) 0.0108(4) 0.0019(4)
C24 0.0527(5) 0.0270(5) 0.0337(5) 0.0028(4) 0.0184(4) 0.0068(5)
C25 0.0622(6) 0.0314(6) 0.0335(6) 0.0058(5) 0.0180(5) 0.0028(5)
C26 0.0458(6) 0.0330(6) 0.0426(6) 0.0144(5) 0.0061(5) 0.0023(5)
C27 0.0552(6) 0.0506(7) 0.0562(7) 0.0203(6) 0.0241(5) 0.0247(5)
C28 0.0565(5) 0.0513(7) 0.0423(6) 0.0187(5) 0.0256(5) 0.0238(5)

loop_
_atom_type_symbol
_atom_type_description
_atom_type_scat_dispersion_real
_atom_type_scat_dispersion_imag
_atom_type_scat_source
C C 0.0033 0.0016 'International Tables Vol C Tables 4.2.6.8 and 6.1.1.4'
H H 0.0000 0.0000 'International Tables Vol C Tables 4.2.6.8 and 6.1.1.4'
N N 0.0061 0.0033 'International Tables Vol C Tables 4.2.6.8 and 6.1.1.4'
O O 0.0106 0.0060 'International Tables Vol C Tables 4.2.6.8 and 6.1.1.4'
F F 0.0171 0.0103 'International Tables Vol C Tables 4.2.6.8 and 6.1.1.4'

loop_
_geom_angle_atom_site_label_1
_geom_angle_atom_site_label_2
_geom_angle_atom_site_label_3
_geom_angle
C4 O2 C14 117.00(8)
C5 O3 C15 115.06(8)
C6 O4 C16 113.28(8)
C12 N1 C1 122.09(8)
N1 C1 C2 108.78(8)
N1 C1 C11 108.04(8)
C2 C1 C11 118.49(8)
C3 C2 C7 120.38(9)
C3 C2 C1 114.66(9)
C7 C2 C1 124.96(10)
C4 C3 C2 121.52(9)
O2 C4 C3 125.15(9)
O2 C4 C5 115.96(9)
C3 C4 C5 118.89(10)
O3 C5 C6 119.03(9)
O3 C5 C4 121.12(10)
C6 C5 C4 119.71(9)
O4 C6 C5 118.06(8)
O4 C6 C7 120.01(10)
C5 C6 C7 121.87(9)
C2 C7 C6 117.55(10)
C2 C7 C8 123.58(9)
C6 C7 C8 118.85(9)
C9 C8 C7 111.54(9)
C10 C9 C17 124.61(9)
C10 C9 C8 117.97(8)
C17 C9 C8 117.32(9)
C9 C10 C23 124.67(8)
C9 C10 C11 118.92(9)
C23 C10 C11 116.41(9)
C10 C11 C1 114.46(8)
O1 C12 N1 127.03(8)
O1 C12 C13 117.82(9)
N1 C12 C13 115.14(9)
F3 C13 F2 105.83(12)
F3 C13 F1 105.89(11)
F2 C13 F1 105.64(11)
F3 C13 C12 114.70(9)
F2 C13 C12 112.67(10)
F1 C13 C12 111.44(10)
C18 C17 C22 117.61(8)
C18 C17 C9 121.56(9)
C22 C17 C9 120.77(9)
C19 C18 C17 121.04(11)
C20 C19 C18 120.50(10)
C21 C20 C19 119.38(9)
C20 C21 C22 120.42(11)
C21 C22 C17 121.01(10)
C24 C23 C28 117.90(11)
C24 C23 C10 121.36(10)
C28 C23 C10 120.71(10)
C25 C24 C23 121.09(12)
C26 C25 C24 120.25(12)
C25 C26 C27 119.67(12)
C28 C27 C26 119.88(13)
C27 C28 C23 121.20(12)

loop_
_geom_bond_atom_site_label_1
_geom_bond_atom_site_label_2
_geom_bond_distance
F1 C13 1.3317(17)
F2 C13 1.3240(19)
F3 C13 1.3350(16)
F1A C13 1.338(5)
F2A C13 1.302(4)
F3A C13 1.312(4)
F1B C13 1.290(6)
F2B C13 1.336(6)
F3B C13 1.360(5)
O1 C12 1.2240(13)
O2 C4 1.3634(13)
O2 C14 1.4224(13)
O3 C5 1.3796(12)
O3 C15 1.4404(13)
O4 C6 1.3799(12)
O4 C16 1.4349(12)
N1 C12 1.3201(13)
N1 C1 1.4692(11)
C1 C2 1.5240(14)
C1 C11 1.5246(16)
C2 C3 1.3904(15)
C2 C7 1.3920(14)
C3 C4 1.3781(14)
C4 C5 1.3911(14)
C5 C6 1.3854(15)
C6 C7 1.4020(14)
C7 C8 1.5155(15)
C8 C9 1.5148(14)
C9 C10 1.3380(15)
C9 C17 1.4848(13)
C10 C23 1.4903(15)
C10 C11 1.5036(13)
C12 C13 1.5246(13)
C17 C18 1.3907(14)
C17 C22 1.3934(16)
C18 C19 1.3809(14)
C19 C20 1.3749(18)
C20 C21 1.3748(16)
C21 C22 1.3817(14)
C23 C24 1.3797(16)
C23 C28 1.3867(17)
C24 C25 1.3826(16)
C25 C26 1.3671(19)
C26 C27 1.380(2)
C27 C28 1.3779(17)
